data_7122021
loop_
_publ_author_name
'P\'erez-Jim\'enez, Marina'
'Campos, Jes\'us'
'L\'opez-Serrano, Joaqu\'in'
'Carmona, Ernesto'

_publ_section_title
;
 Reactivity of a trans-[H-Mo[quadruple bond, length as m-dash]Mo-H] unit
 towards alkenes and alkynes: bimetallic migratory insertion,
 H-elimination and other reactions.
;
_journal_issue 66
_journal_name_full 'Chemical communications (Cambridge, England)'
_journal_page_first 9186
_journal_page_last 9189
_journal_paper_doi 10.1039/c8cc04945a
_journal_volume 54
_journal_year 2018
_chemical_formula_sum 'C122 H144 Mo2 N4 O2'
_chemical_formula_weight 1890.28
_space_group_crystal_system triclinic
_space_group_IT_number 2
_space_group_name_Hall '-P 1'
_space_group_name_H-M_alt 'P -1'
_symmetry_space_group_name_Hall '-P 1'
_symmetry_space_group_name_H-M 'P -1'
_atom_sites_solution_hydrogens geom
_audit_creation_method SHELXL-2014/7
_audit_update_record
;
2018-06-19 deposited with the CCDC.
2018-07-23 downloaded from the CCDC.
;
_cell_angle_alpha 99.0150(10)
_cell_angle_beta 93.2990(10)
_cell_angle_gamma 101.7060(10)
_cell_formula_units_Z 1
_cell_length_a 12.1566(3)
_cell_length_b 12.4253(3)
_cell_length_c 17.8335(5)
_cell_measurement_reflns_used 9984
_cell_measurement_temperature 193(2)
_cell_measurement_theta_max 27.87
_cell_measurement_theta_min 2.32
_cell_volume 2593.99(12)
_computing_cell_refinement 'Bruker SAINT'
_computing_data_collection 'Bruker APEX2'
_computing_data_reduction 'Bruker SAINT A'
_computing_structure_refinement 'SHELXL-2014/7 (Sheldrick, 2014)'
_computing_structure_solution 'SHELXT 2014/5 (Sheldrick, 2014)'
_diffrn_ambient_temperature 193(2)
_diffrn_measured_fraction_theta_full 0.996
_diffrn_measured_fraction_theta_max 0.992
_diffrn_measurement_device_type 'Bruker APEX-II CCD'
_diffrn_measurement_method '\f and \w scans'
_diffrn_radiation_monochromator graphite
_diffrn_radiation_source 'fine-focus sealed tube'
_diffrn_radiation_type MoK\a
_diffrn_radiation_wavelength 0.71073
_diffrn_reflns_av_R_equivalents 0.0405
_diffrn_reflns_av_unetI/netI 0.0383
_diffrn_reflns_Laue_measured_fraction_full 0.996
_diffrn_reflns_Laue_measured_fraction_max 0.992
_diffrn_reflns_limit_h_max 16
_diffrn_reflns_limit_h_min -16
_diffrn_reflns_limit_k_max 14
_diffrn_reflns_limit_k_min -16
_diffrn_reflns_limit_l_max 23
_diffrn_reflns_limit_l_min -23
_diffrn_reflns_number 61801
_diffrn_reflns_point_group_measured_fraction_full 0.996
_diffrn_reflns_point_group_measured_fraction_max 0.992
_diffrn_reflns_theta_full 25.242
_diffrn_reflns_theta_max 28.330
_diffrn_reflns_theta_min 2.371
_exptl_absorpt_coefficient_mu 0.294
_exptl_absorpt_correction_T_max 0.854
_exptl_absorpt_correction_T_min 0.762
_exptl_absorpt_correction_type multi-scan
_exptl_absorpt_process_details
; 
 SADABS, Bruker (2006). APEX 2. Version 2.1. Bruker Analytical
 X-ray Solutions, Madison, Wisconsin, USA. 
;
_exptl_crystal_colour red
_exptl_crystal_density_diffrn 1.210
_exptl_crystal_description prism
_exptl_crystal_F_000 1004
_exptl_crystal_size_max 0.20
_exptl_crystal_size_mid 0.14
_exptl_crystal_size_min 0.12
_refine_diff_density_max 0.979
_refine_diff_density_min -0.488
_refine_diff_density_rms 0.062
_refine_ls_extinction_method none
_refine_ls_goodness_of_fit_ref 1.023
_refine_ls_hydrogen_treatment constr
_refine_ls_matrix_type full
_refine_ls_number_parameters 594
_refine_ls_number_reflns 12855
_refine_ls_number_restraints 0
_refine_ls_restrained_S_all 1.023
_refine_ls_R_factor_all 0.0498
_refine_ls_R_factor_gt 0.0357
_refine_ls_shift/su_max 0.002
_refine_ls_shift/su_mean 0.000
_refine_ls_structure_factor_coef Fsqd
_refine_ls_weighting_details 'w=1/[\s^2^(Fo^2^)+(0.0314P)^2^+1.7875P] where P=(Fo^2^+2Fc^2^)/3'
_refine_ls_weighting_scheme calc
_refine_ls_wR_factor_gt 0.0770
_refine_ls_wR_factor_ref 0.0831
_reflns_Friedel_coverage 0.000
_reflns_number_gt 10820
_reflns_number_total 12855
_reflns_threshold_expression 'I > 2\s(I)'
_cod_data_source_file c8cc04945a3.cif
_cod_data_source_block jcm2416a_0m
_cod_depositor_comments 'Adding full bibliography for 7122020--7122022.cif.'
_cod_database_code 7122021
_shelx_shelxl_version_number 2014/7
_shelx_space_group_comment
;
The symmetry employed for this shelxl refinement is uniquely defined
by the following loop, which should always be used as a source of
symmetry information in preference to the above space-group names.
They are only intended as comments.
;

loop_
_space_group_symop_operation_xyz
'x, y, z'
'-x, -y, -z'

loop_
_atom_site_label
_atom_site_type_symbol
_atom_site_fract_x
_atom_site_fract_y
_atom_site_fract_z
_atom_site_U_iso_or_equiv
_atom_site_adp_type
_atom_site_occupancy
_atom_site_site_symmetry_order
_atom_site_calc_flag
_atom_site_refinement_flags_posn
_atom_site_refinement_flags_adp
Mo1 Mo 0.50038(2) 0.58288(2) 0.49188(2) 0.01614(4) Uani 1 1 d . .
N1 N 0.31920(11) 0.56098(12) 0.50079(8) 0.0180(3) Uani 1 1 d . .
N2 N 0.32617(11) 0.38887(12) 0.53379(8) 0.0182(3) Uani 1 1 d . .
O1 O 0.46922(11) 0.64851(11) 0.38100(8) 0.0274(3) Uani 1 1 d . .
C1 C 0.24254(14) 0.62671(14) 0.47784(10) 0.0199(3) Uani 1 1 d . .
C2 C 0.15272(14) 0.57986(15) 0.42021(11) 0.0233(4) Uani 1 1 d . .
C3 C 0.08158(16) 0.64761(18) 0.39932(12) 0.0311(4) Uani 1 1 d . .
H3 H 0.0213 0.6169 0.3607 0.037 Uiso 1 1 calc R U
C4 C 0.09648(17) 0.75787(18) 0.43326(13) 0.0354(5) Uani 1 1 d . .
H4 H 0.0472 0.8025 0.4181 0.042 Uiso 1 1 calc R U
C5 C 0.18345(17) 0.80239(17) 0.48929(13) 0.0321(4) Uani 1 1 d . .
H5 H 0.1930 0.8781 0.5129 0.039 Uiso 1 1 calc R U
C6 C 0.25778(15) 0.73989(15) 0.51239(11) 0.0228(4) Uani 1 1 d . .
C7 C 0.12608(16) 0.45848(16) 0.37985(11) 0.0276(4) Uani 1 1 d . .
H7 H 0.1917 0.4246 0.3915 0.033 Uiso 1 1 calc R U
C8 C 0.10491(18) 0.4464(2) 0.29277(12) 0.0400(5) Uani 1 1 d . .
H8A H 0.0330 0.4663 0.2799 0.060 Uiso 1 1 calc R U
H8B H 0.1021 0.3690 0.2692 0.060 Uiso 1 1 calc R U
H8C H 0.1662 0.4961 0.2737 0.060 Uiso 1 1 calc R U
C9 C 0.02120(18) 0.39191(19) 0.40886(14) 0.0398(5) Uani 1 1 d . .
H9A H 0.0373 0.3879 0.4627 0.060 Uiso 1 1 calc R U
H9B H 0.0013 0.3163 0.3790 0.060 Uiso 1 1 calc R U
H9C H -0.0419 0.4291 0.4034 0.060 Uiso 1 1 calc R U
C10 C 0.34878(16) 0.79226(15) 0.57709(11) 0.0267(4) Uani 1 1 d . .
H10 H 0.4142 0.7559 0.5681 0.032 Uiso 1 1 calc R U
C11 C 0.3070(2) 0.7668(2) 0.65225(13) 0.0452(6) Uani 1 1 d . .
H11A H 0.2438 0.8028 0.6635 0.068 Uiso 1 1 calc R U
H11B H 0.3683 0.7953 0.6931 0.068 Uiso 1 1 calc R U
H11C H 0.2820 0.6860 0.6488 0.068 Uiso 1 1 calc R U
C12 C 0.39234(19) 0.91800(17) 0.58162(14) 0.0385(5) Uani 1 1 d . .
H12A H 0.4133 0.9333 0.5315 0.058 Uiso 1 1 calc R U
H12B H 0.4585 0.9438 0.6189 0.058 Uiso 1 1 calc R U
H12C H 0.3330 0.9573 0.5973 0.058 Uiso 1 1 calc R U
C13 C 0.27114(14) 0.46767(14) 0.52440(10) 0.0195(3) Uani 1 1 d . .
H13 H 0.1943 0.4574 0.5349 0.023 Uiso 1 1 calc R U
C14 C 0.26569(13) 0.29827(14) 0.56728(10) 0.0202(3) Uani 1 1 d . .
C15 C 0.21755(14) 0.19502(15) 0.52055(11) 0.0232(4) Uani 1 1 d . .
C16 C 0.16235(16) 0.10810(15) 0.55496(12) 0.0284(4) Uani 1 1 d . .
H16 H 0.1295 0.0381 0.5241 0.034 Uiso 1 1 calc R U
C17 C 0.15444(16) 0.12155(17) 0.63239(13) 0.0323(4) Uani 1 1 d . .
H17 H 0.1177 0.0609 0.6546 0.039 Uiso 1 1 calc R U
C18 C 0.19999(16) 0.22335(17) 0.67767(12) 0.0303(4) Uani 1 1 d . .
H18 H 0.1928 0.2325 0.7309 0.036 Uiso 1 1 calc R U
C19 C 0.25668(15) 0.31340(15) 0.64656(11) 0.0235(4) Uani 1 1 d . .
C20 C 0.30532(15) 0.42351(16) 0.69961(11) 0.0258(4) Uani 1 1 d . .
H20 H 0.3625 0.4698 0.6730 0.031 Uiso 1 1 calc R U
C21 C 0.21274(17) 0.48765(18) 0.71897(13) 0.0343(5) Uani 1 1 d . .
H21A H 0.1786 0.5039 0.6720 0.051 Uiso 1 1 calc R U
H21B H 0.2456 0.5578 0.7535 0.051 Uiso 1 1 calc R U
H21C H 0.1548 0.4424 0.7437 0.051 Uiso 1 1 calc R U
C22 C 0.36351(18) 0.4061(2) 0.77414(12) 0.0360(5) Uani 1 1 d . .
H22A H 0.4075 0.4778 0.8016 0.054 Uiso 1 1 calc R U
H22B H 0.4138 0.3544 0.7625 0.054 Uiso 1 1 calc R U
H22C H 0.3063 0.3748 0.8059 0.054 Uiso 1 1 calc R U
C23 C 0.22276(16) 0.17535(16) 0.43496(11) 0.0276(4) Uani 1 1 d . .
H23 H 0.2480 0.2494 0.4190 0.033 Uiso 1 1 calc R U
C24 C 0.30849(19) 0.10444(18) 0.41236(14) 0.0391(5) Uani 1 1 d . .
H24A H 0.3823 0.1404 0.4396 0.059 Uiso 1 1 calc R U
H24B H 0.3142 0.0972 0.3573 0.059 Uiso 1 1 calc R U
H24C H 0.2839 0.0303 0.4257 0.059 Uiso 1 1 calc R U
C25 C 0.10677(19) 0.1200(2) 0.39259(14) 0.0452(6) Uani 1 1 d . .
H25A H 0.0874 0.0416 0.3989 0.068 Uiso 1 1 calc R U
H25B H 0.1090 0.1242 0.3383 0.068 Uiso 1 1 calc R U
H25C H 0.0498 0.1588 0.4135 0.068 Uiso 1 1 calc R U
C26 C 0.54208(15) 0.63390(15) 0.61041(11) 0.0240(4) Uani 1 1 d . .
C27 C 0.56633(16) 0.67129(16) 0.67790(11) 0.0284(4) Uani 1 1 d . .
C28 C 0.59526(17) 0.71980(16) 0.75695(11) 0.0292(4) Uani 1 1 d . .
C29 C 0.5135(2) 0.71618(19) 0.80911(13) 0.0394(5) Uani 1 1 d . .
H29 H 0.4377 0.6796 0.7922 0.047 Uiso 1 1 calc R U
C30 C 0.5412(2) 0.7649(2) 0.88478(14) 0.0485(6) Uani 1 1 d . .
H30 H 0.4843 0.7615 0.9192 0.058 Uiso 1 1 calc R U
C31 C 0.6504(3) 0.8182(2) 0.91062(14) 0.0523(7) Uani 1 1 d . .
H31 H 0.6691 0.8510 0.9628 0.063 Uiso 1 1 calc R U
C32 C 0.7326(2) 0.8236(2) 0.86023(15) 0.0510(6) Uani 1 1 d . .
H32 H 0.8080 0.8611 0.8777 0.061 Uiso 1 1 calc R U
C33 C 0.7057(2) 0.7746(2) 0.78426(13) 0.0415(5) Uani 1 1 d . .
H33 H 0.7632 0.7784 0.7503 0.050 Uiso 1 1 calc R U
C34 C 0.48524(18) 0.76880(17) 0.38494(13) 0.0354(5) Uani 1 1 d . .
H34A H 0.5575 0.7993 0.3653 0.042 Uiso 1 1 calc R U
H34B H 0.4853 0.8065 0.4381 0.042 Uiso 1 1 calc R U
C35 C 0.3873(3) 0.7846(2) 0.33596(17) 0.0591(7) Uani 1 1 d . .
H35A H 0.3232 0.7932 0.3665 0.071 Uiso 1 1 calc R U
H35B H 0.4090 0.8514 0.3119 0.071 Uiso 1 1 calc R U
C36 C 0.3570(2) 0.6827(2) 0.27767(16) 0.0533(7) Uani 1 1 d . .
H36A H 0.3989 0.6920 0.2323 0.064 Uiso 1 1 calc R U
H36B H 0.2751 0.6647 0.2616 0.064 Uiso 1 1 calc R U
C37 C 0.38975(17) 0.59166(18) 0.31604(12) 0.0328(4) Uani 1 1 d . .
H37A H 0.3225 0.5457 0.3331 0.039 Uiso 1 1 calc R U
H37B H 0.4253 0.5425 0.2804 0.039 Uiso 1 1 calc R U
C100 C 0.7486(4) 0.5409(3) 0.9132(2) 0.0842(11) Uani 1 1 d . .
H100 H 0.7451 0.5783 0.8709 0.101 Uiso 1 1 calc R U
C101 C 0.6676(3) 0.5398(3) 0.9618(2) 0.0808(10) Uani 1 1 d . .
H101 H 0.6075 0.5762 0.9534 0.097 Uiso 1 1 calc R U
C102 C 0.6716(3) 0.4871(3) 1.0224(2) 0.0843(11) Uani 1 1 d . .
H102 H 0.6144 0.4863 1.0566 0.101 Uiso 1 1 calc R U
C103 C 0.7589(4) 0.4346(3) 1.0344(2) 0.0915(14) Uani 1 1 d . .
H103 H 0.7628 0.3977 1.0770 0.110 Uiso 1 1 calc R U
C104 C 0.8411(3) 0.4363(3) 0.9833(3) 0.0862(11) Uani 1 1 d . .
H104 H 0.9017 0.4000 0.9903 0.103 Uiso 1 1 calc R U
C105 C 0.8338(4) 0.4901(3) 0.9238(2) 0.0853(11) Uani 1 1 d . .
H105 H 0.8901 0.4920 0.8889 0.102 Uiso 1 1 calc R U
C106 C 0.7644(3) 0.1672(3) 0.1344(2) 0.0667(8) Uani 1 1 d . .
H106 H 0.7016 0.1647 0.1639 0.080 Uiso 1 1 calc R U
C107 C 0.8680(3) 0.2269(3) 0.16540(17) 0.0642(8) Uani 1 1 d . .
H107 H 0.8773 0.2664 0.2163 0.077 Uiso 1 1 calc R U
C108 C 0.9578(3) 0.2300(3) 0.12341(19) 0.0730(9) Uani 1 1 d . .
H108 H 1.0300 0.2720 0.1451 0.088 Uiso 1 1 calc R U
C109 C 0.9456(3) 0.1736(3) 0.05044(19) 0.0775(10) Uani 1 1 d . .
H109 H 1.0091 0.1756 0.0216 0.093 Uiso 1 1 calc R U
C110 C 0.8416(4) 0.1141(3) 0.01894(18) 0.0804(11) Uani 1 1 d . .
H110 H 0.8324 0.0751 -0.0320 0.096 Uiso 1 1 calc R U
C111 C 0.7502(3) 0.1110(3) 0.0615(2) 0.0778(10) Uani 1 1 d . .
H111 H 0.6777 0.0698 0.0400 0.093 Uiso 1 1 calc R U
C112 C 0.5942(4) 0.1845(3) 0.8975(2) 0.0941(14) Uani 1 1 d . .
H112 H 0.6560 0.2294 0.9308 0.113 Uiso 1 1 calc R U
C113 C 0.6060(3) 0.0887(3) 0.8522(2) 0.0798(10) Uani 1 1 d . .
H113 H 0.6764 0.0667 0.8542 0.096 Uiso 1 1 calc R U
C114 C 0.5195(4) 0.0262(3) 0.8053(2) 0.0788(10) Uani 1 1 d . .
H114 H 0.5282 -0.0410 0.7749 0.095 Uiso 1 1 calc R U
C115 C 0.4213(3) 0.0567(3) 0.8007(2) 0.0870(12) Uani 1 1 d . .
H115 H 0.3614 0.0124 0.7656 0.104 Uiso 1 1 calc R U
C116 C 0.4051(3) 0.1499(4) 0.8451(3) 0.0856(12) Uani 1 1 d . .
H116 H 0.3337 0.1698 0.8420 0.103 Uiso 1 1 calc R U
C117 C 0.4914(5) 0.2150(3) 0.8943(2) 0.0936(14) Uani 1 1 d . .
H117 H 0.4809 0.2805 0.9259 0.112 Uiso 1 1 calc R U
C118 C 0.9576(4) 0.7124(3) 0.1406(3) 0.0870(12) Uani 1 1 d . .
H118 H 0.9409 0.6339 0.1239 0.104 Uiso 1 1 calc R U
C119 C 1.0479(4) 0.7614(5) 0.1923(3) 0.0998(14) Uani 1 1 d . .
H119 H 1.0936 0.7170 0.2123 0.120 Uiso 1 1 calc R U
C120 C 1.0722(3) 0.8742(5) 0.2154(2) 0.1008(15) Uani 1 1 d . .
H120 H 1.1353 0.9089 0.2510 0.121 Uiso 1 1 calc R U
C121 C 1.0060(4) 0.9359(3) 0.1871(3) 0.0901(12) Uani 1 1 d . .
H121 H 1.0226 1.0145 0.2033 0.108 Uiso 1 1 calc R U
C122 C 0.9167(4) 0.8878(4) 0.1363(2) 0.0857(12) Uani 1 1 d . .
H122 H 0.8708 0.9321 0.1165 0.103 Uiso 1 1 calc R U
C123 C 0.8929(3) 0.7753(4) 0.11347(19) 0.0845(12) Uani 1 1 d . .
H123 H 0.8296 0.7410 0.0779 0.101 Uiso 1 1 calc R U

loop_
_atom_site_aniso_label
_atom_site_aniso_U_11
_atom_site_aniso_U_22
_atom_site_aniso_U_33
_atom_site_aniso_U_23
_atom_site_aniso_U_13
_atom_site_aniso_U_12
Mo1 0.01443(7) 0.01277(7) 0.02141(8) 0.00332(5) 0.00129(5) 0.00316(5)
N1 0.0156(6) 0.0168(7) 0.0224(7) 0.0041(6) 0.0018(5) 0.0049(5)
N2 0.0161(6) 0.0149(7) 0.0232(7) 0.0042(6) 0.0019(5) 0.0019(5)
O1 0.0256(6) 0.0266(7) 0.0313(7) 0.0114(6) -0.0010(5) 0.0046(5)
C1 0.0165(8) 0.0193(8) 0.0265(9) 0.0076(7) 0.0049(6) 0.0067(7)
C2 0.0179(8) 0.0245(9) 0.0290(9) 0.0076(7) 0.0034(7) 0.0055(7)
C3 0.0221(9) 0.0356(11) 0.0374(11) 0.0103(9) -0.0021(8) 0.0085(8)
C4 0.0279(10) 0.0340(11) 0.0514(13) 0.0155(10) 0.0007(9) 0.0179(9)
C5 0.0313(10) 0.0237(10) 0.0456(12) 0.0079(9) 0.0050(9) 0.0140(8)
C6 0.0205(8) 0.0199(9) 0.0306(10) 0.0075(7) 0.0051(7) 0.0073(7)
C7 0.0224(9) 0.0263(10) 0.0328(10) 0.0026(8) -0.0023(7) 0.0052(8)
C8 0.0322(11) 0.0475(14) 0.0355(12) 0.0001(10) -0.0044(9) 0.0053(10)
C9 0.0316(11) 0.0349(12) 0.0478(13) 0.0089(10) -0.0025(9) -0.0046(9)
C10 0.0265(9) 0.0172(9) 0.0359(11) 0.0014(8) 0.0004(8) 0.0064(7)
C11 0.0526(14) 0.0416(13) 0.0354(12) 0.0042(10) -0.0008(10) -0.0006(11)
C12 0.0358(11) 0.0210(10) 0.0562(14) 0.0014(9) 0.0013(10) 0.0049(9)
C13 0.0143(7) 0.0202(9) 0.0235(9) 0.0036(7) 0.0020(6) 0.0029(6)
C14 0.0129(7) 0.0184(8) 0.0309(10) 0.0086(7) 0.0034(6) 0.0037(6)
C15 0.0180(8) 0.0176(8) 0.0354(10) 0.0058(7) 0.0036(7) 0.0060(7)
C16 0.0231(9) 0.0156(9) 0.0472(12) 0.0077(8) 0.0054(8) 0.0030(7)
C17 0.0265(9) 0.0234(10) 0.0506(13) 0.0183(9) 0.0103(9) 0.0030(8)
C18 0.0279(9) 0.0300(11) 0.0356(11) 0.0141(9) 0.0080(8) 0.0046(8)
C19 0.0193(8) 0.0224(9) 0.0310(10) 0.0088(7) 0.0038(7) 0.0055(7)
C20 0.0239(9) 0.0268(10) 0.0261(9) 0.0064(8) 0.0035(7) 0.0027(7)
C21 0.0320(10) 0.0312(11) 0.0396(12) 0.0031(9) 0.0045(9) 0.0085(9)
C22 0.0341(11) 0.0438(13) 0.0301(11) 0.0091(9) 0.0015(8) 0.0069(9)
C23 0.0280(9) 0.0173(9) 0.0351(11) 0.0027(8) 0.0017(8) 0.0011(7)
C24 0.0415(12) 0.0316(12) 0.0456(13) 0.0046(10) 0.0128(10) 0.0104(10)
C25 0.0370(12) 0.0453(14) 0.0450(14) -0.0001(11) -0.0072(10) -0.0012(10)
C26 0.0200(8) 0.0206(9) 0.0313(10) 0.0049(7) 0.0017(7) 0.0042(7)
C27 0.0292(9) 0.0252(10) 0.0297(10) 0.0032(8) 0.0004(8) 0.0051(8)
C28 0.0376(11) 0.0243(10) 0.0250(10) 0.0023(8) -0.0024(8) 0.0080(8)
C29 0.0431(12) 0.0396(13) 0.0331(11) 0.0049(9) 0.0018(9) 0.0050(10)
C30 0.0639(16) 0.0491(15) 0.0324(12) 0.0044(11) 0.0098(11) 0.0125(13)
C31 0.0745(18) 0.0461(15) 0.0310(12) -0.0037(11) -0.0092(12) 0.0125(13)
C32 0.0487(14) 0.0516(16) 0.0429(14) -0.0026(12) -0.0141(11) 0.0011(12)
C33 0.0373(12) 0.0457(14) 0.0386(12) 0.0026(10) -0.0023(9) 0.0075(10)
C34 0.0363(11) 0.0266(11) 0.0462(13) 0.0141(9) 0.0024(9) 0.0084(9)
C35 0.0681(18) 0.0512(17) 0.0669(19) 0.0251(14) -0.0057(15) 0.0255(14)
C36 0.0499(15) 0.0569(17) 0.0564(16) 0.0267(13) -0.0146(12) 0.0117(13)
C37 0.0277(10) 0.0391(12) 0.0308(11) 0.0104(9) -0.0018(8) 0.0036(9)
C100 0.118(3) 0.070(2) 0.069(2) 0.0224(18) 0.014(2) 0.021(2)
C101 0.082(2) 0.067(2) 0.092(3) 0.002(2) 0.002(2) 0.0255(19)
C102 0.085(3) 0.086(3) 0.066(2) -0.010(2) 0.0201(19) -0.007(2)
C103 0.128(4) 0.068(2) 0.058(2) 0.0225(18) -0.029(2) -0.024(2)
C104 0.080(3) 0.065(2) 0.110(3) 0.007(2) -0.014(2) 0.0188(19)
C105 0.096(3) 0.079(3) 0.087(3) 0.014(2) 0.035(2) 0.025(2)
C106 0.0592(18) 0.070(2) 0.074(2) 0.0146(17) 0.0157(16) 0.0144(16)
C107 0.0666(19) 0.071(2) 0.0499(17) -0.0031(14) 0.0071(14) 0.0116(16)
C108 0.0608(19) 0.086(2) 0.061(2) 0.0014(17) 0.0050(15) -0.0008(17)
C109 0.082(2) 0.103(3) 0.0536(19) 0.0175(18) 0.0260(17) 0.025(2)
C110 0.119(3) 0.082(3) 0.0406(16) -0.0025(16) -0.0115(19) 0.038(2)
C111 0.070(2) 0.060(2) 0.093(3) 0.0058(19) -0.025(2) 0.0053(17)
C112 0.126(4) 0.074(3) 0.063(2) 0.0162(19) -0.045(2) -0.013(2)
C113 0.076(2) 0.093(3) 0.083(3) 0.041(2) -0.0001(19) 0.029(2)
C114 0.115(3) 0.0503(19) 0.071(2) 0.0095(16) -0.002(2) 0.021(2)
C115 0.082(3) 0.063(2) 0.102(3) 0.019(2) -0.016(2) -0.014(2)
C116 0.073(2) 0.101(3) 0.104(3) 0.057(3) 0.034(2) 0.032(2)
C117 0.184(5) 0.059(2) 0.052(2) 0.0168(17) 0.028(3) 0.049(3)
C118 0.094(3) 0.066(2) 0.095(3) -0.005(2) 0.050(2) 0.007(2)
C119 0.088(3) 0.127(4) 0.106(3) 0.026(3) 0.027(3) 0.063(3)
C120 0.067(2) 0.134(4) 0.080(3) -0.021(3) 0.005(2) 0.003(3)
C121 0.107(3) 0.063(2) 0.092(3) 0.000(2) 0.040(3) 0.001(2)
C122 0.096(3) 0.108(3) 0.073(2) 0.044(2) 0.033(2) 0.039(3)
C123 0.061(2) 0.125(4) 0.0524(19) 0.001(2) 0.0194(16) -0.008(2)

loop_
_atom_type_symbol
_atom_type_description
_atom_type_scat_dispersion_real
_atom_type_scat_dispersion_imag
_atom_type_scat_source
C C 0.0033 0.0016 'International Tables Vol C Tables 4.2.6.8 and 6.1.1.4'
H H 0.0000 0.0000 'International Tables Vol C Tables 4.2.6.8 and 6.1.1.4'
Mo Mo -1.6832 0.6857 'International Tables Vol C Tables 4.2.6.8 and 6.1.1.4'
N N 0.0061 0.0033 'International Tables Vol C Tables 4.2.6.8 and 6.1.1.4'
O O 0.0106 0.0060 'International Tables Vol C Tables 4.2.6.8 and 6.1.1.4'

loop_
_geom_angle_atom_site_label_1
_geom_angle_atom_site_label_2
_geom_angle_atom_site_label_3
_geom_angle
_geom_angle_site_symmetry_1
_geom_angle_site_symmetry_3
C26 Mo1 Mo1 87.94(5) . 2_666
C26 Mo1 N2 93.75(6) . 2_666
Mo1 Mo1 N2 92.41(4) 2_666 2_666
C26 Mo1 N1 93.79(6) . .
Mo1 Mo1 N1 92.40(4) 2_666 .
N2 Mo1 N1 171.19(5) 2_666 .
C26 Mo1 O1 142.88(6) . .
Mo1 Mo1 O1 129.16(4) 2_666 .
N2 Mo1 O1 84.57(5) 2_666 .
N1 Mo1 O1 86.68(5) . .
C13 N1 C1 115.24(14) . .
C13 N1 Mo1 114.95(11) . .
C1 N1 Mo1 129.49(11) . .
C13 N2 C14 115.56(14) . .
C13 N2 Mo1 116.77(11) . 2_666
C14 N2 Mo1 127.37(11) . 2_666
C37 O1 C34 109.54(15) . .
C37 O1 Mo1 126.44(11) . .
C34 O1 Mo1 117.94(12) . .
C6 C1 C2 119.50(16) . .
C6 C1 N1 119.65(15) . .
C2 C1 N1 120.84(15) . .
C3 C2 C1 118.59(17) . .
C3 C2 C7 116.93(17) . .
C1 C2 C7 124.46(16) . .
C4 C3 C2 121.77(19) . .
C4 C3 H3 119.1 . .
C2 C3 H3 119.1 . .
C5 C4 C3 119.22(18) . .
C5 C4 H4 120.4 . .
C3 C4 H4 120.4 . .
C4 C5 C6 121.96(19) . .
C4 C5 H5 119.0 . .
C6 C5 H5 119.0 . .
C5 C6 C1 118.96(17) . .
C5 C6 C10 119.43(17) . .
C1 C6 C10 121.51(16) . .
C2 C7 C8 112.96(17) . .
C2 C7 C9 110.70(17) . .
C8 C7 C9 107.95(17) . .
C2 C7 H7 108.4 . .
C8 C7 H7 108.4 . .
C9 C7 H7 108.4 . .
C7 C8 H8A 109.5 . .
C7 C8 H8B 109.5 . .
H8A C8 H8B 109.5 . .
C7 C8 H8C 109.5 . .
H8A C8 H8C 109.5 . .
H8B C8 H8C 109.5 . .
C7 C9 H9A 109.5 . .
C7 C9 H9B 109.5 . .
H9A C9 H9B 109.5 . .
C7 C9 H9C 109.5 . .
H9A C9 H9C 109.5 . .
H9B C9 H9C 109.5 . .
C6 C10 C11 109.96(17) . .
C6 C10 C12 113.95(17) . .
C11 C10 C12 110.71(18) . .
C6 C10 H10 107.3 . .
C11 C10 H10 107.3 . .
C12 C10 H10 107.3 . .
C10 C11 H11A 109.5 . .
C10 C11 H11B 109.5 . .
H11A C11 H11B 109.5 . .
C10 C11 H11C 109.5 . .
H11A C11 H11C 109.5 . .
H11B C11 H11C 109.5 . .
C10 C12 H12A 109.5 . .
C10 C12 H12B 109.5 . .
H12A C12 H12B 109.5 . .
C10 C12 H12C 109.5 . .
H12A C12 H12C 109.5 . .
H12B C12 H12C 109.5 . .
N2 C13 N1 122.43(15) . .
N2 C13 H13 118.8 . .
N1 C13 H13 118.8 . .
C19 C14 C15 120.54(16) . .
C19 C14 N2 119.75(15) . .
C15 C14 N2 119.70(16) . .
C16 C15 C14 118.32(18) . .
C16 C15 C23 119.13(17) . .
C14 C15 C23 122.55(16) . .
C17 C16 C15 121.59(18) . .
C17 C16 H16 119.2 . .
C15 C16 H16 119.2 . .
C16 C17 C18 119.85(18) . .
C16 C17 H17 120.1 . .
C18 C17 H17 120.1 . .
C17 C18 C19 121.19(19) . .
C17 C18 H18 119.4 . .
C19 C18 H18 119.4 . .
C18 C19 C14 118.50(17) . .
C18 C19 C20 118.66(17) . .
C14 C19 C20 122.84(16) . .
C19 C20 C21 110.75(16) . .
C19 C20 C22 111.90(17) . .
C21 C20 C22 108.76(17) . .
C19 C20 H20 108.4 . .
C21 C20 H20 108.4 . .
C22 C20 H20 108.4 . .
C20 C21 H21A 109.5 . .
C20 C21 H21B 109.5 . .
H21A C21 H21B 109.5 . .
C20 C21 H21C 109.5 . .
H21A C21 H21C 109.5 . .
H21B C21 H21C 109.5 . .
C20 C22 H22A 109.5 . .
C20 C22 H22B 109.5 . .
H22A C22 H22B 109.5 . .
C20 C22 H22C 109.5 . .
H22A C22 H22C 109.5 . .
H22B C22 H22C 109.5 . .
C15 C23 C24 110.92(17) . .
C15 C23 C25 111.63(17) . .
C24 C23 C25 109.97(18) . .
C15 C23 H23 108.1 . .
C24 C23 H23 108.1 . .
C25 C23 H23 108.1 . .
C23 C24 H24A 109.5 . .
C23 C24 H24B 109.5 . .
H24A C24 H24B 109.5 . .
C23 C24 H24C 109.5 . .
H24A C24 H24C 109.5 . .
H24B C24 H24C 109.5 . .
C23 C25 H25A 109.5 . .
C23 C25 H25B 109.5 . .
H25A C25 H25B 109.5 . .
C23 C25 H25C 109.5 . .
H25A C25 H25C 109.5 . .
H25B C25 H25C 109.5 . .
C27 C26 Mo1 175.19(17) . .
C26 C27 C28 177.7(2) . .
C33 C28 C29 117.47(19) . .
C33 C28 C27 121.2(2) . .
C29 C28 C27 121.29(19) . .
C30 C29 C28 121.2(2) . .
C30 C29 H29 119.4 . .
C28 C29 H29 119.4 . .
C31 C30 C29 120.5(2) . .
C31 C30 H30 119.7 . .
C29 C30 H30 119.7 . .
C30 C31 C32 119.5(2) . .
C30 C31 H31 120.2 . .
C32 C31 H31 120.2 . .
C31 C32 C33 120.3(2) . .
C31 C32 H32 119.8 . .
C33 C32 H32 119.8 . .
C32 C33 C28 121.0(2) . .
C32 C33 H33 119.5 . .
C28 C33 H33 119.5 . .
O1 C34 C35 105.12(18) . .
O1 C34 H34A 110.7 . .
C35 C34 H34A 110.7 . .
O1 C34 H34B 110.7 . .
C35 C34 H34B 110.7 . .
H34A C34 H34B 108.8 . .
C36 C35 C34 105.1(2) . .
C36 C35 H35A 110.7 . .
C34 C35 H35A 110.7 . .
C36 C35 H35B 110.7 . .
C34 C35 H35B 110.7 . .
H35A C35 H35B 108.8 . .
C35 C36 C37 105.1(2) . .
C35 C36 H36A 110.7 . .
C37 C36 H36A 110.7 . .
C35 C36 H36B 110.7 . .
C37 C36 H36B 110.7 . .
H36A C36 H36B 108.8 . .
O1 C37 C36 106.02(18) . .
O1 C37 H37A 110.5 . .
C36 C37 H37A 110.5 . .
O1 C37 H37B 110.5 . .
C36 C37 H37B 110.5 . .
H37A C37 H37B 108.7 . .
C105 C100 C101 120.9(4) . .
C105 C100 H100 119.5 . .
C101 C100 H100 119.5 . .
C100 C101 C102 120.2(4) . .
C100 C101 H101 119.9 . .
C102 C101 H101 119.9 . .
C101 C102 C103 119.7(4) . .
C101 C102 H102 120.1 . .
C103 C102 H102 120.1 . .
C102 C103 C104 119.1(3) . .
C102 C103 H103 120.5 . .
C104 C103 H103 120.5 . .
C105 C104 C103 119.2(4) . .
C105 C104 H104 120.4 . .
C103 C104 H104 120.4 . .
C100 C105 C104 121.0(4) . .
C100 C105 H105 119.5 . .
C104 C105 H105 119.5 . .
C111 C106 C107 120.5(3) . .
C111 C106 H106 119.8 . .
C107 C106 H106 119.8 . .
C106 C107 C108 119.8(3) . .
C106 C107 H107 120.1 . .
C108 C107 H107 120.1 . .
C107 C108 C109 120.6(3) . .
C107 C108 H108 119.7 . .
C109 C108 H108 119.7 . .
C108 C109 C110 119.7(3) . .
C108 C109 H109 120.1 . .
C110 C109 H109 120.1 . .
C109 C110 C111 119.7(3) . .
C109 C110 H110 120.1 . .
C111 C110 H110 120.1 . .
C106 C111 C110 119.7(3) . .
C106 C111 H111 120.2 . .
C110 C111 H111 120.2 . .
C113 C112 C117 119.1(4) . .
C113 C112 H112 120.4 . .
C117 C112 H112 120.4 . .
C114 C113 C112 120.4(4) . .
C114 C113 H113 119.8 . .
C112 C113 H113 119.8 . .
C113 C114 C115 120.7(4) . .
C113 C114 H114 119.7 . .
C115 C114 H114 119.7 . .
C114 C115 C116 121.1(4) . .
C114 C115 H115 119.5 . .
C116 C115 H115 119.5 . .
C115 C116 C117 119.7(4) . .
C115 C116 H116 120.1 . .
C117 C116 H116 120.1 . .
C116 C117 C112 119.0(4) . .
C116 C117 H117 120.5 . .
C112 C117 H117 120.5 . .
C123 C118 C119 119.7(4) . .
C123 C118 H118 120.1 . .
C119 C118 H118 120.1 . .
C120 C119 C118 119.8(4) . .
C120 C119 H119 120.1 . .
C118 C119 H119 120.1 . .
C121 C120 C119 119.4(4) . .
C121 C120 H120 120.3 . .
C119 C120 H120 120.3 . .
C122 C121 C120 120.9(4) . .
C122 C121 H121 119.6 . .
C120 C121 H121 119.6 . .
C121 C122 C123 119.5(4) . .
C121 C122 H122 120.3 . .
C123 C122 H122 120.3 . .
C118 C123 C122 120.7(4) . .
C118 C123 H123 119.7 . .
C122 C123 H123 119.7 . .

loop_
_geom_bond_atom_site_label_1
_geom_bond_atom_site_label_2
_geom_bond_distance
_geom_bond_site_symmetry_2
Mo1 C26 2.1102(19) .
Mo1 Mo1 2.1227(3) 2_666
Mo1 N2 2.1541(14) 2_666
Mo1 N1 2.1820(14) .
Mo1 O1 2.2941(13) .
N1 C13 1.330(2) .
N1 C1 1.440(2) .
N2 C13 1.319(2) .
N2 C14 1.446(2) .
N2 Mo1 2.1541(14) 2_666
O1 C37 1.453(2) .
O1 C34 1.458(2) .
C1 C6 1.415(2) .
C1 C2 1.419(2) .
C2 C3 1.397(3) .
C2 C7 1.527(3) .
C3 C4 1.379(3) .
C3 H3 0.9500 .
C4 C5 1.375(3) .
C4 H4 0.9500 .
C5 C6 1.390(3) .
C5 H5 0.9500 .
C6 C10 1.518(3) .
C7 C8 1.538(3) .
C7 C9 1.536(3) .
C7 H7 1.0000 .
C8 H8A 0.9800 .
C8 H8B 0.9800 .
C8 H8C 0.9800 .
C9 H9A 0.9800 .
C9 H9B 0.9800 .
C9 H9C 0.9800 .
C10 C11 1.517(3) .
C10 C12 1.532(3) .
C10 H10 1.0000 .
C11 H11A 0.9800 .
C11 H11B 0.9800 .
C11 H11C 0.9800 .
C12 H12A 0.9800 .
C12 H12B 0.9800 .
C12 H12C 0.9800 .
C13 H13 0.9500 .
C14 C19 1.410(3) .
C14 C15 1.410(2) .
C15 C16 1.398(3) .
C15 C23 1.515(3) .
C16 C17 1.376(3) .
C16 H16 0.9500 .
C17 C18 1.379(3) .
C17 H17 0.9500 .
C18 C19 1.400(3) .
C18 H18 0.9500 .
C19 C20 1.523(3) .
C20 C21 1.531(3) .
C20 C22 1.536(3) .
C20 H20 1.0000 .
C21 H21A 0.9800 .
C21 H21B 0.9800 .
C21 H21C 0.9800 .
C22 H22A 0.9800 .
C22 H22B 0.9800 .
C22 H22C 0.9800 .
C23 C24 1.528(3) .
C23 C25 1.534(3) .
C23 H23 1.0000 .
C24 H24A 0.9800 .
C24 H24B 0.9800 .
C24 H24C 0.9800 .
C25 H25A 0.9800 .
C25 H25B 0.9800 .
C25 H25C 0.9800 .
C26 C27 1.216(3) .
C27 C28 1.437(3) .
C28 C33 1.398(3) .
C28 C29 1.398(3) .
C29 C30 1.382(3) .
C29 H29 0.9500 .
C30 C31 1.375(4) .
C30 H30 0.9500 .
C31 C32 1.381(4) .
C31 H31 0.9500 .
C32 C33 1.386(3) .
C32 H32 0.9500 .
C33 H33 0.9500 .
C34 C35 1.499(3) .
C34 H34A 0.9900 .
C34 H34B 0.9900 .
C35 C36 1.474(4) .
C35 H35A 0.9900 .
C35 H35B 0.9900 .
C36 C37 1.517(3) .
C36 H36A 0.9900 .
C36 H36B 0.9900 .
C37 H37A 0.9900 .
C37 H37B 0.9900 .
C100 C105 1.337(5) .
C100 C101 1.348(5) .
C100 H100 0.9500 .
C101 C102 1.353(5) .
C101 H101 0.9500 .
C102 C103 1.377(6) .
C102 H102 0.9500 .
C103 C104 1.390(6) .
C103 H103 0.9500 .
C104 C105 1.348(5) .
C104 H104 0.9500 .
C105 H105 0.9500 .
C106 C111 1.360(5) .
C106 C107 1.361(4) .
C106 H106 0.9500 .
C107 C108 1.357(4) .
C107 H107 0.9500 .
C108 C109 1.362(4) .
C108 H108 0.9500 .
C109 C110 1.367(5) .
C109 H109 0.9500 .
C110 C111 1.378(5) .
C110 H110 0.9500 .
C111 H111 0.9500 .
C112 C113 1.368(5) .
C112 C117 1.378(6) .
C112 H112 0.9500 .
C113 C114 1.332(5) .
C113 H113 0.9500 .
C114 C115 1.325(5) .
C114 H114 0.9500 .
C115 C116 1.354(6) .
C115 H115 0.9500 .
C116 C117 1.360(6) .
C116 H116 0.9500 .
C117 H117 0.9500 .
C118 C123 1.337(6) .
C118 C119 1.365(6) .
C118 H118 0.9500 .
C119 C120 1.363(6) .
C119 H119 0.9500 .
C120 C121 1.347(6) .
C120 H120 0.9500 .
C121 C122 1.346(6) .
C121 H121 0.9500 .
C122 C123 1.359(6) .
C122 H122 0.9500 .
C123 H123 0.9500 .

loop_
_geom_torsion_atom_site_label_1
_geom_torsion_atom_site_label_2
_geom_torsion_atom_site_label_3
_geom_torsion_atom_site_label_4
_geom_torsion
_geom_torsion_site_symmetry_1
C13 N1 C1 C6 124.45(18) .
Mo1 N1 C1 C6 -62.4(2) .
C13 N1 C1 C2 -56.4(2) .
Mo1 N1 C1 C2 116.67(16) .
C6 C1 C2 C3 -0.1(3) .
N1 C1 C2 C3 -179.17(16) .
C6 C1 C2 C7 -178.70(17) .
N1 C1 C2 C7 2.2(3) .
C1 C2 C3 C4 -0.1(3) .
C7 C2 C3 C4 178.63(19) .
C2 C3 C4 C5 -0.2(3) .
C3 C4 C5 C6 0.6(3) .
C4 C5 C6 C1 -0.8(3) .
C4 C5 C6 C10 -177.18(19) .
C2 C1 C6 C5 0.5(3) .
N1 C1 C6 C5 179.63(17) .
C2 C1 C6 C10 176.80(16) .
N1 C1 C6 C10 -4.1(3) .
C3 C2 C7 C8 47.8(2) .
C1 C2 C7 C8 -133.52(19) .
C3 C2 C7 C9 -73.4(2) .
C1 C2 C7 C9 105.3(2) .
C5 C6 C10 C11 92.9(2) .
C1 C6 C10 C11 -83.3(2) .
C5 C6 C10 C12 -32.0(3) .
C1 C6 C10 C12 151.71(18) .
C14 N2 C13 N1 173.78(16) .
Mo1 N2 C13 N1 -0.5(2) 2_666
C1 N1 C13 N2 167.16(15) .
Mo1 N1 C13 N2 -7.0(2) .
C13 N2 C14 C19 -77.8(2) .
Mo1 N2 C14 C19 95.71(17) 2_666
C13 N2 C14 C15 103.07(19) .
Mo1 N2 C14 C15 -83.41(18) 2_666
C19 C14 C15 C16 -0.9(2) .
N2 C14 C15 C16 178.23(15) .
C19 C14 C15 C23 178.66(16) .
N2 C14 C15 C23 -2.2(2) .
C14 C15 C16 C17 0.0(3) .
C23 C15 C16 C17 -179.57(17) .
C15 C16 C17 C18 1.1(3) .
C16 C17 C18 C19 -1.4(3) .
C17 C18 C19 C14 0.5(3) .
C17 C18 C19 C20 -179.85(17) .
C15 C14 C19 C18 0.6(3) .
N2 C14 C19 C18 -178.46(16) .
C15 C14 C19 C20 -179.00(16) .
N2 C14 C19 C20 1.9(2) .
C18 C19 C20 C21 -79.0(2) .
C14 C19 C20 C21 100.7(2) .
C18 C19 C20 C22 42.6(2) .
C14 C19 C20 C22 -137.80(18) .
C16 C15 C23 C24 -75.1(2) .
C14 C15 C23 C24 105.4(2) .
C16 C15 C23 C25 47.9(2) .
C14 C15 C23 C25 -131.60(19) .
C33 C28 C29 C30 -0.1(3) .
C27 C28 C29 C30 -178.7(2) .
C28 C29 C30 C31 -0.1(4) .
C29 C30 C31 C32 0.5(4) .
C30 C31 C32 C33 -0.7(4) .
C31 C32 C33 C28 0.5(4) .
C29 C28 C33 C32 -0.1(3) .
C27 C28 C33 C32 178.4(2) .
C37 O1 C34 C35 17.3(2) .
Mo1 O1 C34 C35 -137.08(17) .
O1 C34 C35 C36 -29.0(3) .
C34 C35 C36 C37 29.4(3) .
C34 O1 C37 C36 0.9(2) .
Mo1 O1 C37 C36 152.51(15) .
C35 C36 C37 O1 -19.0(3) .
C105 C100 C101 C102 0.1(6) .
C100 C101 C102 C103 0.1(6) .
C101 C102 C103 C104 -0.4(6) .
C102 C103 C104 C105 0.6(6) .
C101 C100 C105 C104 0.1(6) .
C103 C104 C105 C100 -0.4(6) .
C111 C106 C107 C108 -0.3(5) .
C106 C107 C108 C109 -0.2(6) .
C107 C108 C109 C110 0.6(6) .
C108 C109 C110 C111 -0.5(6) .
C107 C106 C111 C110 0.4(5) .
C109 C110 C111 C106 0.0(6) .
C117 C112 C113 C114 0.3(6) .
C112 C113 C114 C115 1.3(6) .
C113 C114 C115 C116 -2.3(6) .
C114 C115 C116 C117 1.5(6) .
C115 C116 C117 C112 0.2(6) .
C113 C112 C117 C116 -1.1(6) .
C123 C118 C119 C120 -0.8(6) .
C118 C119 C120 C121 0.6(7) .
C119 C120 C121 C122 -0.3(6) .
C120 C121 C122 C123 0.3(6) .
C119 C118 C123 C122 0.7(6) .
C121 C122 C123 C118 -0.5(5) .
